data_7131238
loop_
_publ_author_name
'Baird, Samuel R.'
'Hupf, Emanuel'
'Watson, Ian C.'
'Ferguson, Michael J.'
'Rivard, Eric'

_publ_section_title
;
 An indium(I) tetramer bound by anionic N-heterocyclic olefins: ambiphilic
 reactivity, transmetallation and a rare indium-imide.
;
_journal_issue 20
_journal_name_full 'Chemical communications (Cambridge, England)'
_journal_page_first 2903
_journal_page_last 2906
_journal_paper_doi 10.1039/d2cc07006e
_journal_volume 59
_journal_year 2023
_chemical_formula_moiety 'C180 H246 In6 N12 P8, 4(C6 H14)'
_chemical_formula_sum 'C204 H302 In6 N12 P8'
_chemical_formula_weight 3859.24
_chemical_properties_physical Air-sensitive,Moisture-sensitive,Heat-sensitive
_space_group_crystal_system triclinic
_space_group_IT_number 2
_space_group_name_Hall '-P 1'
_space_group_name_H-M_alt 'P -1'
_atom_sites_solution_hydrogens geom
_atom_sites_solution_primary dual
_audit_creation_method SHELXL-2018/3
_audit_update_record
;
2022-11-29 deposited with the CCDC.	2023-01-30 downloaded from the CCDC.
;
_cell_angle_alpha 66.0552(7)
_cell_angle_beta 69.6779(7)
_cell_angle_gamma 71.9143(8)
_cell_formula_units_Z 1
_cell_length_a 17.9240(3)
_cell_length_b 18.1563(3)
_cell_length_c 19.0661(3)
_cell_measurement_reflns_used 9206
_cell_measurement_temperature 173(2)
_cell_measurement_theta_max 72.35
_cell_measurement_theta_min 2.72
_cell_volume 5212.75(15)
_computing_cell_refinement 'Bruker SAINT'
_computing_data_collection 'Bruker APEX2'
_computing_data_reduction 'Bruker SAINT'
_computing_molecular_graphics 'Bruker SHELXTL'
_computing_publication_material 'Bruker SHELXTL'
_computing_structure_refinement 'SHELXL-2018/3 (Sheldrick, 2018)'
_computing_structure_solution 'SHELXT-2014/5 (Sheldrick, 2015)'
_diffrn_ambient_temperature 173(2)
_diffrn_measured_fraction_theta_full 0.967
_diffrn_measured_fraction_theta_max 0.959
_diffrn_measurement_device_type 'Bruker APEX-II CCD'
_diffrn_measurement_method '\f and \w scans'
_diffrn_radiation_type CuK\a
_diffrn_radiation_wavelength 1.54178
_diffrn_reflns_av_R_equivalents 0.0447
_diffrn_reflns_av_unetI/netI 0.0212
_diffrn_reflns_Laue_measured_fraction_full 0.967
_diffrn_reflns_Laue_measured_fraction_max 0.959
_diffrn_reflns_limit_h_max 22
_diffrn_reflns_limit_h_min -22
_diffrn_reflns_limit_k_max 19
_diffrn_reflns_limit_k_min -21
_diffrn_reflns_limit_l_max 23
_diffrn_reflns_limit_l_min -23
_diffrn_reflns_number 237205
_diffrn_reflns_point_group_measured_fraction_full 0.967
_diffrn_reflns_point_group_measured_fraction_max 0.959
_diffrn_reflns_theta_full 67.679
_diffrn_reflns_theta_max 72.583
_diffrn_reflns_theta_min 2.622
_diffrn_source 'Incoatec I\mS microfocus X-ray source'
_exptl_absorpt_coefficient_mu 6.171
_exptl_absorpt_correction_T_max 0.8060
_exptl_absorpt_correction_T_min 0.3321
_exptl_absorpt_correction_type numerical
_exptl_absorpt_process_details
; 
 SADABS 2016/2: Krause, L., Herbst-Irmer, R., Sheldrick G.M. & Stalke D., 
 J. Appl. Cryst. 48 (2015) 3-10 
;
_exptl_crystal_colour purple
_exptl_crystal_density_diffrn 1.229
_exptl_crystal_description block
_exptl_crystal_F_000 2024
_exptl_crystal_recrystallization_method 'Re-crystallisation from solvent: hexane'
_exptl_crystal_size_max 0.351
_exptl_crystal_size_mid 0.086
_exptl_crystal_size_min 0.050
_refine_diff_density_max 0.834
_refine_diff_density_min -0.554
_refine_diff_density_rms 0.051
_refine_ls_extinction_method none
_refine_ls_goodness_of_fit_ref 1.038
_refine_ls_hydrogen_treatment constr
_refine_ls_matrix_type full
_refine_ls_number_parameters 934
_refine_ls_number_reflns 19848
_refine_ls_number_restraints 0
_refine_ls_restrained_S_all 1.038
_refine_ls_R_factor_all 0.0271
_refine_ls_R_factor_gt 0.0237
_refine_ls_shift/su_max 0.005
_refine_ls_shift/su_mean 0.000
_refine_ls_structure_factor_coef Fsqd
_refine_ls_weighting_details 'w=1/[\s^2^(Fo^2^)+(0.0337P)^2^+2.7250P] where P=(Fo^2^+2Fc^2^)/3'
_refine_ls_weighting_scheme calc
_refine_ls_wR_factor_gt 0.0610
_refine_ls_wR_factor_ref 0.0645
_reflns_Friedel_coverage 0.000
_reflns_number_gt 18289
_reflns_number_total 19848
_reflns_threshold_expression 'I > 2\s(I)'
_cod_data_source_file d2cc07006e3.cif
_cod_data_source_block riv21e6
_cod_depositor_comments 'Adding full bibliography for 7131233--7131238.cif.'
_cod_original_cell_volume 5212.76(15)
_cod_database_code 7131238
_shelx_shelxl_version_number 2018/3
_shelx_space_group_comment
; 
The symmetry employed for this shelxl refinement is uniquely defined 
by the following loop, which should always be used as a source of 
symmetry information in preference to the above space-group names. 
They are only intended as comments. 
;
_shelx_estimated_absorpt_t_min 0.221
_shelx_estimated_absorpt_t_max 0.748

loop_
_space_group_symop_operation_xyz
'x, y, z'
'-x, -y, -z'

loop_
_atom_site_label
_atom_site_type_symbol
_atom_site_fract_x
_atom_site_fract_y
_atom_site_fract_z
_atom_site_U_iso_or_equiv
_atom_site_adp_type
_atom_site_occupancy
_atom_site_site_symmetry_order
_atom_site_calc_flag
_atom_site_refinement_flags_posn
_atom_site_refinement_flags_adp
_atom_site_refinement_flags_occupancy
_atom_site_disorder_assembly
_atom_site_disorder_group
In1 In 0.61253(2) 0.68195(2) 0.29372(2) 0.02532(3) Uani 1 1 d . . . . .
In2 In 0.49966(2) 0.55150(2) 0.29463(2) 0.02540(3) Uani 1 1 d . . . . .
In3 In 0.44121(2) 0.42415(2) 0.55768(2) 0.02512(3) Uani 1 1 d . . . . .
P1 P 0.63587(3) 0.58559(3) 0.21710(3) 0.02530(9) Uani 1 1 d . . . . .
P2 P 0.71620(3) 0.48854(3) 0.29126(3) 0.02321(8) Uani 1 1 d . . . . .
P3 P 0.65433(3) 0.44394(3) 0.42063(3) 0.02485(9) Uani 1 1 d . . . . .
P4 P 0.53312(3) 0.44060(3) 0.41883(2) 0.02504(9) Uani 1 1 d . . . . .
N1 N 0.70771(12) 0.91765(11) 0.18293(10) 0.0367(4) Uani 1 1 d . . . . .
N2 N 0.69909(10) 0.83895(10) 0.30664(9) 0.0299(3) Uani 1 1 d . . . . .
N3 N 0.33763(10) 0.67837(11) 0.18503(10) 0.0321(3) Uani 1 1 d . . . . .
N4 N 0.26020(11) 0.58695(12) 0.24540(11) 0.0392(4) Uani 1 1 d . . . . .
N5 N 0.80366(10) 0.28177(11) 0.22374(11) 0.0341(4) Uani 1 1 d . . . . .
N6 N 0.87291(9) 0.37665(10) 0.18890(9) 0.0288(3) Uani 1 1 d . . . . .
C1 C 0.68510(12) 0.84377(12) 0.23802(11) 0.0303(4) Uani 1 1 d . . . . .
C2 C 0.73560(14) 0.95537(14) 0.21795(14) 0.0389(5) Uani 1 1 d . . . . .
C3 C 0.72893(13) 0.90740(13) 0.29493(13) 0.0354(4) Uani 1 1 d . . . . .
C4 C 0.65851(13) 0.79020(12) 0.22359(11) 0.0333(4) Uani 1 1 d . . . . .
H4 H 0.661318 0.805052 0.169009 0.040 Uiso 1 1 calc R U . . .
C5 C 0.76499(18) 1.03343(16) 0.17286(16) 0.0531(6) Uani 1 1 d . . . . .
H5A H 0.726621 1.072922 0.142265 0.064 Uiso 1 1 calc R U . . .
H5B H 0.818327 1.023328 0.136610 0.064 Uiso 1 1 calc R U . . .
H5C H 0.769509 1.055802 0.209822 0.064 Uiso 1 1 calc R U . . .
C6 C 0.74615(16) 0.91891(16) 0.35981(15) 0.0481(6) Uani 1 1 d . . . . .
H6A H 0.785906 0.871520 0.382006 0.058 Uiso 1 1 calc R U . . .
H6B H 0.695891 0.923810 0.401449 0.058 Uiso 1 1 calc R U . . .
H6C H 0.768063 0.969028 0.339009 0.058 Uiso 1 1 calc R U . . .
C11 C 0.69407(17) 0.95377(14) 0.10482(13) 0.0450(5) Uani 1 1 d . . . . .
C12 C 0.76017(19) 0.94690(16) 0.04063(15) 0.0545(6) Uani 1 1 d . . . . .
C13 C 0.7450(3) 0.9832(2) -0.03548(17) 0.0727(9) Uani 1 1 d . . . . .
H13 H 0.788172 0.980088 -0.081027 0.087 Uiso 1 1 calc R U . . .
C14 C 0.6681(3) 1.0228(2) -0.0439(2) 0.0799(11) Uani 1 1 d . . . . .
H14 H 0.659192 1.046786 -0.095578 0.096 Uiso 1 1 calc R U . . .
C15 C 0.6040(2) 1.02881(19) 0.01974(19) 0.0703(9) Uani 1 1 d . . . . .
H15 H 0.551693 1.056793 0.011717 0.084 Uiso 1 1 calc R U . . .
C16 C 0.61481(18) 0.99409(15) 0.09675(16) 0.0522(6) Uani 1 1 d . . . . .
C17 C 0.8434(2) 0.90072(18) 0.05151(17) 0.0631(8) Uani 1 1 d . . . . .
H17 H 0.843872 0.894864 0.105832 0.076 Uiso 1 1 calc R U . . .
C18 C 0.8601(3) 0.8142(2) 0.0489(3) 0.1010(14) Uani 1 1 d . . . . .
H18A H 0.914504 0.785551 0.056157 0.121 Uiso 1 1 calc R U . . .
H18B H 0.819712 0.783963 0.091502 0.121 Uiso 1 1 calc R U . . .
H18C H 0.856808 0.817321 -0.002476 0.121 Uiso 1 1 calc R U . . .
C19 C 0.9121(3) 0.9452(3) -0.0073(2) 0.0981(13) Uani 1 1 d . . . . .
H19A H 0.964170 0.911776 0.003218 0.118 Uiso 1 1 calc R U . . .
H19B H 0.912405 0.953793 -0.061584 0.118 Uiso 1 1 calc R U . . .
H19C H 0.903512 0.998486 -0.001178 0.118 Uiso 1 1 calc R U . . .
C20 C 0.54418(17) 0.99919(16) 0.16727(18) 0.0556(7) Uani 1 1 d . . . . .
H20 H 0.548345 0.943306 0.208553 0.067 Uiso 1 1 calc R U . . .
C21 C 0.4608(2) 1.02065(19) 0.1496(2) 0.0740(9) Uani 1 1 d . . . . .
H21A H 0.417636 1.022998 0.197704 0.089 Uiso 1 1 calc R U . . .
H21B H 0.455223 1.074171 0.107517 0.089 Uiso 1 1 calc R U . . .
H21C H 0.456610 0.978413 0.132309 0.089 Uiso 1 1 calc R U . . .
C22 C 0.5455(2) 1.05895(18) 0.2046(2) 0.0674(8) Uani 1 1 d . . . . .
H22A H 0.498149 1.059404 0.250005 0.081 Uiso 1 1 calc R U . . .
H22B H 0.595219 1.041404 0.222615 0.081 Uiso 1 1 calc R U . . .
H22C H 0.543996 1.114320 0.165198 0.081 Uiso 1 1 calc R U . . .
C31 C 0.67355(12) 0.77946(12) 0.38314(11) 0.0288(4) Uani 1 1 d . . . . .
C32 C 0.72588(12) 0.70405(13) 0.40501(12) 0.0334(4) Uani 1 1 d . . . . .
C33 C 0.70031(14) 0.64945(14) 0.48198(13) 0.0403(5) Uani 1 1 d . . . . .
H33 H 0.734167 0.597395 0.499643 0.048 Uiso 1 1 calc R U . . .
C34 C 0.62708(15) 0.67027(15) 0.53201(13) 0.0436(5) Uani 1 1 d . . . . .
H34 H 0.611847 0.633080 0.584262 0.052 Uiso 1 1 calc R U . . .
C35 C 0.57529(14) 0.74451(15) 0.50742(13) 0.0420(5) Uani 1 1 d . . . . .
H35 H 0.524280 0.757235 0.542277 0.050 Uiso 1 1 calc R U . . .
C36 C 0.59756(13) 0.80079(14) 0.43172(12) 0.0351(4) Uani 1 1 d . . . . .
C37 C 0.80503(14) 0.68164(15) 0.34759(14) 0.0429(5) Uani 1 1 d . . . . .
H37 H 0.795193 0.705504 0.293461 0.051 Uiso 1 1 calc R U . . .
C38 C 0.83456(17) 0.58873(17) 0.36552(18) 0.0568(6) Uani 1 1 d . . . . .
H38A H 0.885678 0.578041 0.326681 0.068 Uiso 1 1 calc R U . . .
H38B H 0.843233 0.563134 0.418997 0.068 Uiso 1 1 calc R U . . .
H38C H 0.793672 0.565577 0.362341 0.068 Uiso 1 1 calc R U . . .
C39 C 0.87124(16) 0.71943(19) 0.3448(2) 0.0636(8) Uani 1 1 d . . . . .
H39A H 0.921488 0.703895 0.307323 0.076 Uiso 1 1 calc R U . . .
H39B H 0.854327 0.779432 0.327573 0.076 Uiso 1 1 calc R U . . .
H39C H 0.880565 0.699292 0.397766 0.076 Uiso 1 1 calc R U . . .
C40 C 0.53948(15) 0.88077(15) 0.40224(15) 0.0449(5) Uani 1 1 d . . . . .
H40 H 0.568928 0.913178 0.348607 0.054 Uiso 1 1 calc R U . . .
C41 C 0.46684(19) 0.8640(2) 0.3925(2) 0.0684(8) Uani 1 1 d . . . . .
H41A H 0.485326 0.830426 0.358078 0.082 Uiso 1 1 calc R U . . .
H41B H 0.435198 0.834430 0.444598 0.082 Uiso 1 1 calc R U . . .
H41C H 0.432864 0.916155 0.368610 0.082 Uiso 1 1 calc R U . . .
C42 C 0.51334(19) 0.93279(19) 0.4554(2) 0.0658(8) Uani 1 1 d . . . . .
H42A H 0.561490 0.942768 0.460741 0.079 Uiso 1 1 calc R U . . .
H42B H 0.479677 0.985426 0.431928 0.079 Uiso 1 1 calc R U . . .
H42C H 0.482010 0.903701 0.507916 0.079 Uiso 1 1 calc R U . . .
C51 C 0.33328(11) 0.60158(13) 0.24275(11) 0.0304(4) Uani 1 1 d . . . . .
C52 C 0.26806(14) 0.71043(15) 0.15499(13) 0.0395(5) Uani 1 1 d . . . . .
C53 C 0.22079(14) 0.65378(15) 0.19175(13) 0.0421(5) Uani 1 1 d . . . . .
C54 C 0.38529(11) 0.55061(13) 0.28823(11) 0.0318(4) Uani 1 1 d . . . . .
H54 H 0.365001 0.503223 0.326222 0.038 Uiso 1 1 calc R U . . .
C55 C 0.25642(16) 0.79355(16) 0.09495(16) 0.0507(6) Uani 1 1 d . . . . .
H55A H 0.303515 0.797471 0.048890 0.061 Uiso 1 1 calc R U . . .
H55B H 0.250712 0.834975 0.118072 0.061 Uiso 1 1 calc R U . . .
H55C H 0.207355 0.803142 0.078215 0.061 Uiso 1 1 calc R U . . .
C56 C 0.14291(17) 0.6521(2) 0.18136(18) 0.0623(8) Uani 1 1 d . . . . .
H56A H 0.101597 0.645419 0.232038 0.075 Uiso 1 1 calc R U . . .
H56B H 0.150701 0.605998 0.163554 0.075 Uiso 1 1 calc R U . . .
H56C H 0.125131 0.703758 0.141639 0.075 Uiso 1 1 calc R U . . .
C61 C 0.39933(12) 0.72236(12) 0.16679(11) 0.0302(4) Uani 1 1 d . . . . .
C62 C 0.39271(13) 0.76521(13) 0.21611(12) 0.0348(4) Uani 1 1 d . . . . .
C63 C 0.45339(15) 0.80760(14) 0.19613(14) 0.0412(5) Uani 1 1 d . . . . .
H63 H 0.451340 0.836183 0.229091 0.049 Uiso 1 1 calc R U . . .
C64 C 0.51695(15) 0.80914(15) 0.12909(14) 0.0445(5) Uani 1 1 d . . . . .
H64 H 0.557504 0.839317 0.116162 0.053 Uiso 1 1 calc R U . . .
C65 C 0.52197(13) 0.76719(14) 0.08079(13) 0.0407(5) Uani 1 1 d . . . . .
H65 H 0.566087 0.768696 0.035018 0.049 Uiso 1 1 calc R U . . .
C66 C 0.46311(12) 0.72265(12) 0.09834(12) 0.0331(4) Uani 1 1 d . . . . .
C67 C 0.32098(15) 0.76803(16) 0.28785(13) 0.0437(5) Uani 1 1 d . . . . .
H67 H 0.285085 0.732772 0.292607 0.052 Uiso 1 1 calc R U . . .
C68 C 0.2714(2) 0.8556(2) 0.2756(2) 0.0903(13) Uani 1 1 d . . . . .
H68A H 0.255472 0.876500 0.225703 0.108 Uiso 1 1 calc R U . . .
H68B H 0.222719 0.855480 0.319807 0.108 Uiso 1 1 calc R U . . .
H68C H 0.304316 0.891012 0.273549 0.108 Uiso 1 1 calc R U . . .
C69 C 0.34594(18) 0.7352(2) 0.36508(15) 0.0585(7) Uani 1 1 d . . . . .
H69A H 0.297513 0.738544 0.408935 0.070 Uiso 1 1 calc R U . . .
H69B H 0.374337 0.677790 0.374487 0.070 Uiso 1 1 calc R U . . .
H69C H 0.382073 0.768111 0.361699 0.070 Uiso 1 1 calc R U . . .
C70 C 0.46678(15) 0.67763(14) 0.04501(13) 0.0408(5) Uani 1 1 d . . . . .
H70 H 0.409827 0.675327 0.050839 0.049 Uiso 1 1 calc R U . . .
C71 C 0.5024(3) 0.7222(2) -0.04203(16) 0.0883(13) Uani 1 1 d . . . . .
H71A H 0.503554 0.690973 -0.074114 0.106 Uiso 1 1 calc R U . . .
H71B H 0.468818 0.777097 -0.058683 0.106 Uiso 1 1 calc R U . . .
H71C H 0.557719 0.727159 -0.049406 0.106 Uiso 1 1 calc R U . . .
C72 C 0.5135(2) 0.58963(17) 0.07012(17) 0.0586(7) Uani 1 1 d . . . . .
H72A H 0.514711 0.562324 0.034585 0.070 Uiso 1 1 calc R U . . .
H72B H 0.569079 0.589747 0.067276 0.070 Uiso 1 1 calc R U . . .
H72C H 0.486706 0.560064 0.124681 0.070 Uiso 1 1 calc R U . . .
C81 C 0.22777(13) 0.51588(15) 0.30022(13) 0.0394(5) Uani 1 1 d . . . . .
C82 C 0.25600(16) 0.44290(18) 0.28306(16) 0.0510(6) Uani 1 1 d . . . . .
C83 C 0.2221(2) 0.3752(2) 0.33717(18) 0.0619(7) Uani 1 1 d . . . . .
H83 H 0.240633 0.324375 0.327393 0.074 Uiso 1 1 calc R U . . .
C84 C 0.16242(19) 0.3809(2) 0.40443(17) 0.0625(8) Uani 1 1 d . . . . .
H84 H 0.139542 0.334299 0.440246 0.075 Uiso 1 1 calc R U . . .
C85 C 0.13554(15) 0.45323(19) 0.42032(15) 0.0535(7) Uani 1 1 d . . . . .
H85 H 0.094029 0.456053 0.467030 0.064 Uiso 1 1 calc R U . . .
C86 C 0.16786(13) 0.52261(16) 0.36939(13) 0.0426(5) Uani 1 1 d . . . . .
C87 C 0.3206(2) 0.4367(2) 0.2081(2) 0.0702(9) Uani 1 1 d . . . . .
H87 H 0.341440 0.489142 0.181739 0.084 Uiso 1 1 calc R U . . .
C88 C 0.3919(3) 0.3674(4) 0.2242(3) 0.1152(17) Uani 1 1 d . . . . .
H88A H 0.431598 0.366256 0.173896 0.138 Uiso 1 1 calc R U . . .
H88B H 0.417159 0.375782 0.257732 0.138 Uiso 1 1 calc R U . . .
H88C H 0.373149 0.315107 0.251493 0.138 Uiso 1 1 calc R U . . .
C89 C 0.2849(3) 0.4287(3) 0.1503(2) 0.1039(14) Uani 1 1 d . . . . .
H89A H 0.238619 0.474086 0.140262 0.125 Uiso 1 1 calc R U . . .
H89B H 0.326306 0.430624 0.100232 0.125 Uiso 1 1 calc R U . . .
H89C H 0.266632 0.376262 0.173204 0.125 Uiso 1 1 calc R U . . .
C90 C 0.14189(15) 0.60100(17) 0.38911(15) 0.0509(6) Uani 1 1 d . . . . .
H90 H 0.147591 0.648012 0.337932 0.061 Uiso 1 1 calc R U . . .
C91 C 0.19627(15) 0.60330(17) 0.43439(15) 0.0505(6) Uani 1 1 d . . . . .
H91A H 0.177872 0.654745 0.446228 0.061 Uiso 1 1 calc R U . . .
H91B H 0.193392 0.556606 0.484083 0.061 Uiso 1 1 calc R U . . .
H91C H 0.252434 0.600022 0.401871 0.061 Uiso 1 1 calc R U . . .
C92 C 0.05281(18) 0.6146(3) 0.4372(2) 0.0827(11) Uani 1 1 d . . . . .
H92A H 0.039313 0.666068 0.448229 0.099 Uiso 1 1 calc R U . . .
H92B H 0.017252 0.617702 0.406513 0.099 Uiso 1 1 calc R U . . .
H92C H 0.045179 0.568704 0.487296 0.099 Uiso 1 1 calc R U . . .
C101 C 0.79681(11) 0.35720(12) 0.23000(11) 0.0259(3) Uani 1 1 d . . . . .
C102 C 0.88217(13) 0.25509(14) 0.18120(13) 0.0378(5) Uani 1 1 d . . . . .
C103 C 0.92507(12) 0.31249(13) 0.16044(12) 0.0349(4) Uani 1 1 d . . . . .
C104 C 0.72765(11) 0.39860(12) 0.26880(11) 0.0268(4) Uani 1 1 d . . . . .
H104 H 0.680099 0.376759 0.285758 0.032 Uiso 1 1 calc R U . . .
C105 C 0.90472(16) 0.17572(18) 0.1654(2) 0.0590(7) Uani 1 1 d . . . . .
H10A H 0.896513 0.130329 0.215872 0.071 Uiso 1 1 calc R U . . .
H10B H 0.961851 0.167229 0.135956 0.071 Uiso 1 1 calc R U . . .
H10C H 0.870553 0.177593 0.133957 0.071 Uiso 1 1 calc R U . . .
C106 C 1.01034(13) 0.31771(16) 0.11350(16) 0.0482(6) Uani 1 1 d . . . . .
H10D H 1.010938 0.369110 0.068315 0.058 Uiso 1 1 calc R U . . .
H10E H 1.034514 0.270971 0.094066 0.058 Uiso 1 1 calc R U . . .
H10F H 1.041677 0.316475 0.147203 0.058 Uiso 1 1 calc R U . . .
C111 C 0.73803(12) 0.23952(13) 0.25429(13) 0.0335(4) Uani 1 1 d . . . . .
C112 C 0.72809(14) 0.18119(14) 0.33072(14) 0.0401(5) Uani 1 1 d . . . . .
C113 C 0.66322(17) 0.14104(17) 0.35842(16) 0.0540(6) Uani 1 1 d . . . . .
H113 H 0.654869 0.100706 0.409808 0.065 Uiso 1 1 calc R U . . .
C114 C 0.61116(17) 0.15907(19) 0.31234(19) 0.0597(7) Uani 1 1 d . . . . .
H114 H 0.566993 0.131526 0.332588 0.072 Uiso 1 1 calc R U . . .
C115 C 0.62236(16) 0.21665(18) 0.23713(18) 0.0542(6) Uani 1 1 d . . . . .
H115 H 0.585993 0.228168 0.206067 0.065 Uiso 1 1 calc R U . . .
C116 C 0.68663(14) 0.25815(14) 0.20621(15) 0.0414(5) Uani 1 1 d . . . . .
C117 C 0.78477(17) 0.16326(17) 0.38185(15) 0.0510(6) Uani 1 1 d . . . . .
H117 H 0.830241 0.192939 0.347340 0.061 Uiso 1 1 calc R U . . .
C118 C 0.7447(2) 0.1955(2) 0.4498(2) 0.0813(11) Uani 1 1 d . . . . .
H11A H 0.720910 0.254105 0.429693 0.098 Uiso 1 1 calc R U . . .
H11B H 0.701861 0.165340 0.487009 0.098 Uiso 1 1 calc R U . . .
H11C H 0.785072 0.188292 0.477149 0.098 Uiso 1 1 calc R U . . .
C119 C 0.8221(3) 0.0733(3) 0.4104(3) 0.124(2) Uani 1 1 d . . . . .
H11D H 0.847866 0.053695 0.364936 0.149 Uiso 1 1 calc R U . . .
H11E H 0.863005 0.065217 0.437476 0.149 Uiso 1 1 calc R U . . .
H11F H 0.779794 0.042265 0.447336 0.149 Uiso 1 1 calc R U . . .
C120 C 0.70007(18) 0.32084(17) 0.12332(17) 0.0543(6) Uani 1 1 d . . . . .
H120 H 0.750634 0.340232 0.112804 0.065 Uiso 1 1 calc R U . . .
C121 C 0.6318(3) 0.3953(2) 0.1158(2) 0.0820(11) Uani 1 1 d . . . . .
H12A H 0.642990 0.434043 0.061414 0.098 Uiso 1 1 calc R U . . .
H12B H 0.580714 0.378130 0.127981 0.098 Uiso 1 1 calc R U . . .
H12C H 0.627509 0.421923 0.152950 0.098 Uiso 1 1 calc R U . . .
C122 C 0.7140(3) 0.2827(2) 0.0609(2) 0.0801(10) Uani 1 1 d . . . . .
H12D H 0.758499 0.234642 0.066922 0.096 Uiso 1 1 calc R U . . .
H12E H 0.664448 0.265761 0.067567 0.096 Uiso 1 1 calc R U . . .
H12F H 0.728187 0.323188 0.007856 0.096 Uiso 1 1 calc R U . . .
C131 C 0.89876(11) 0.44941(13) 0.17560(12) 0.0314(4) Uani 1 1 d . . . . .
C132 C 0.94961(12) 0.44297(15) 0.22007(14) 0.0392(5) Uani 1 1 d . . . . .
C133 C 0.97831(16) 0.51307(19) 0.20348(18) 0.0556(7) Uani 1 1 d . . . . .
H133 H 1.014271 0.510408 0.231510 0.067 Uiso 1 1 calc R U . . .
C134 C 0.95528(19) 0.5856(2) 0.14736(18) 0.0634(8) Uani 1 1 d . . . . .
H134 H 0.974535 0.632874 0.137691 0.076 Uiso 1 1 calc R U . . .
C135 C 0.90429(17) 0.59069(16) 0.10458(15) 0.0536(7) Uani 1 1 d . . . . .
H135 H 0.888393 0.641833 0.066518 0.064 Uiso 1 1 calc R U . . .
C136 C 0.87576(13) 0.52244(14) 0.11614(12) 0.0380(5) Uani 1 1 d . . . . .
C137 C 0.96959(14) 0.36463(17) 0.28689(16) 0.0478(6) Uani 1 1 d . . . . .
H137 H 0.960540 0.318325 0.277150 0.057 Uiso 1 1 calc R U . . .
C138 C 0.9124(2) 0.3690(2) 0.36594(18) 0.0808(11) Uani 1 1 d . . . . .
H13A H 0.926119 0.318073 0.408388 0.097 Uiso 1 1 calc R U . . .
H13B H 0.917831 0.415778 0.375896 0.097 Uiso 1 1 calc R U . . .
H13C H 0.856418 0.376081 0.364594 0.097 Uiso 1 1 calc R U . . .
C139 C 1.0579(2) 0.3451(3) 0.2896(3) 0.0955(13) Uani 1 1 d . . . . .
H13D H 1.093669 0.342548 0.238032 0.115 Uiso 1 1 calc R U . . .
H13E H 1.068016 0.388162 0.301668 0.115 Uiso 1 1 calc R U . . .
H13F H 1.068781 0.291980 0.330856 0.115 Uiso 1 1 calc R U . . .
C140 C 0.82199(14) 0.52664(15) 0.06765(13) 0.0459(5) Uani 1 1 d . . . . .
H140 H 0.776901 0.497634 0.105280 0.055 Uiso 1 1 calc R U . . .
C141 C 0.78318(17) 0.61461(18) 0.02446(16) 0.0652(8) Uani 1 1 d . . . . .
H14A H 0.749427 0.612962 -0.005569 0.078 Uiso 1 1 calc R U . . .
H14B H 0.749433 0.641793 0.063384 0.078 Uiso 1 1 calc R U . . .
H14C H 0.825892 0.645279 -0.012036 0.078 Uiso 1 1 calc R U . . .
C142 C 0.86798(18) 0.48191(19) 0.00699(15) 0.0572(7) Uani 1 1 d . . . . .
H14D H 0.831446 0.485916 -0.023090 0.069 Uiso 1 1 calc R U . . .
H14E H 0.914200 0.507371 -0.029497 0.069 Uiso 1 1 calc R U . . .
H14F H 0.887618 0.423929 0.034865 0.069 Uiso 1 1 calc R U . . .

loop_
_atom_site_aniso_label
_atom_site_aniso_U_11
_atom_site_aniso_U_22
_atom_site_aniso_U_33
_atom_site_aniso_U_23
_atom_site_aniso_U_13
_atom_site_aniso_U_12
In1 0.03003(6) 0.02088(6) 0.02558(6) -0.00575(4) -0.00528(5) -0.01050(4)
In2 0.02392(6) 0.03014(7) 0.02569(6) -0.00976(5) -0.00646(4) -0.00931(4)
In3 0.03008(6) 0.02530(7) 0.02124(6) -0.00943(4) 0.00015(4) -0.01250(4)
P1 0.0274(2) 0.0272(2) 0.0209(2) -0.00825(16) -0.00174(16) -0.00966(17)
P2 0.02150(19) 0.0259(2) 0.0243(2) -0.01258(16) -0.00153(15) -0.00667(15)
P3 0.0239(2) 0.0278(2) 0.0233(2) -0.00926(16) -0.00556(16) -0.00528(16)
P4 0.0269(2) 0.0309(2) 0.01996(19) -0.00896(16) -0.00205(16) -0.01304(17)
N1 0.0536(11) 0.0266(9) 0.0336(9) -0.0009(7) -0.0159(8) -0.0199(7)
N2 0.0389(9) 0.0279(9) 0.0290(8) -0.0072(6) -0.0101(7) -0.0162(7)
N3 0.0330(8) 0.0354(9) 0.0314(8) -0.0066(7) -0.0153(7) -0.0097(7)
N4 0.0322(9) 0.0504(11) 0.0355(9) -0.0008(8) -0.0158(7) -0.0193(8)
N5 0.0288(8) 0.0326(9) 0.0459(10) -0.0235(8) -0.0003(7) -0.0089(7)
N6 0.0244(7) 0.0314(9) 0.0319(8) -0.0163(7) 0.0006(6) -0.0084(6)
C1 0.0374(10) 0.0258(10) 0.0289(9) -0.0041(7) -0.0092(8) -0.0139(7)
C2 0.0469(12) 0.0304(11) 0.0457(12) -0.0103(9) -0.0122(9) -0.0190(9)
C3 0.0379(10) 0.0315(11) 0.0443(11) -0.0149(9) -0.0094(9) -0.0150(8)
C4 0.0506(12) 0.0272(10) 0.0259(9) -0.0009(7) -0.0138(8) -0.0191(8)
C5 0.0691(17) 0.0368(14) 0.0583(15) -0.0086(11) -0.0133(13) -0.0302(12)
C6 0.0575(14) 0.0492(15) 0.0547(14) -0.0231(11) -0.0157(11) -0.0237(11)
C11 0.0738(16) 0.0275(11) 0.0383(11) 0.0017(8) -0.0204(11) -0.0266(10)
C12 0.0834(19) 0.0389(14) 0.0412(13) -0.0031(10) -0.0130(12) -0.0294(13)
C13 0.117(3) 0.0584(19) 0.0392(14) -0.0004(12) -0.0133(16) -0.0423(19)
C14 0.124(3) 0.070(2) 0.0520(18) 0.0077(15) -0.042(2) -0.044(2)
C15 0.100(2) 0.0516(17) 0.0609(18) 0.0130(13) -0.0435(18) -0.0343(16)
C16 0.0783(18) 0.0294(12) 0.0551(15) 0.0054(10) -0.0361(13) -0.0239(11)
C17 0.079(2) 0.0528(17) 0.0478(14) -0.0135(12) 0.0057(13) -0.0291(14)
C18 0.103(3) 0.059(2) 0.124(4) -0.034(2) -0.003(3) -0.018(2)
C19 0.093(3) 0.091(3) 0.087(3) -0.015(2) 0.013(2) -0.048(2)
C20 0.0625(16) 0.0350(13) 0.0682(17) -0.0024(11) -0.0320(14) -0.0110(11)
C21 0.071(2) 0.0487(17) 0.108(3) -0.0127(16) -0.0487(19) -0.0076(14)
C22 0.076(2) 0.0476(17) 0.083(2) -0.0172(14) -0.0360(17) -0.0061(14)
C31 0.0356(10) 0.0309(10) 0.0270(9) -0.0095(7) -0.0090(7) -0.0149(7)
C32 0.0352(10) 0.0380(11) 0.0321(10) -0.0089(8) -0.0123(8) -0.0137(8)
C33 0.0504(13) 0.0373(12) 0.0364(11) -0.0031(9) -0.0233(10) -0.0114(9)
C34 0.0571(14) 0.0463(13) 0.0302(10) -0.0048(9) -0.0091(9) -0.0272(11)
C35 0.0446(12) 0.0511(14) 0.0359(11) -0.0198(10) -0.0006(9) -0.0206(10)
C36 0.0399(11) 0.0377(12) 0.0357(10) -0.0168(9) -0.0084(8) -0.0135(8)
C37 0.0373(11) 0.0459(13) 0.0426(12) -0.0115(10) -0.0148(9) -0.0035(9)
C38 0.0546(15) 0.0529(16) 0.0675(17) -0.0281(13) -0.0206(13) -0.0001(12)
C39 0.0372(13) 0.0560(17) 0.087(2) -0.0169(15) -0.0099(13) -0.0113(11)
C40 0.0454(12) 0.0406(13) 0.0480(13) -0.0223(10) -0.0051(10) -0.0052(10)
C41 0.0563(17) 0.0647(19) 0.097(2) -0.0407(17) -0.0323(16) 0.0041(14)
C42 0.0661(18) 0.0583(18) 0.084(2) -0.0467(16) -0.0098(15) -0.0060(14)
C51 0.0282(9) 0.0393(11) 0.0266(9) -0.0087(8) -0.0074(7) -0.0135(8)
C52 0.0394(11) 0.0459(13) 0.0370(11) -0.0089(9) -0.0205(9) -0.0081(9)
C53 0.0356(11) 0.0539(14) 0.0386(11) -0.0069(10) -0.0181(9) -0.0132(9)
C54 0.0283(9) 0.0381(11) 0.0306(9) -0.0042(8) -0.0095(7) -0.0163(8)
C55 0.0548(14) 0.0473(14) 0.0516(14) -0.0053(11) -0.0304(12) -0.0083(11)
C56 0.0467(14) 0.082(2) 0.0601(16) -0.0020(14) -0.0329(13) -0.0224(13)
C61 0.0343(10) 0.0286(10) 0.0297(9) -0.0051(7) -0.0136(8) -0.0090(7)
C62 0.0417(11) 0.0316(11) 0.0337(10) -0.0089(8) -0.0165(9) -0.0057(8)
C63 0.0517(13) 0.0356(12) 0.0458(12) -0.0119(9) -0.0229(10) -0.0116(9)
C64 0.0469(13) 0.0402(13) 0.0502(13) -0.0028(10) -0.0215(10) -0.0199(10)
C65 0.0370(11) 0.0423(13) 0.0377(11) -0.0034(9) -0.0118(9) -0.0121(9)
C66 0.0365(10) 0.0308(10) 0.0318(10) -0.0056(8) -0.0149(8) -0.0059(8)
C67 0.0482(13) 0.0506(14) 0.0364(11) -0.0187(10) -0.0103(10) -0.0102(10)
C68 0.080(2) 0.079(2) 0.068(2) -0.0222(17) -0.0020(18) 0.0201(19)
C69 0.0648(17) 0.079(2) 0.0384(13) -0.0256(13) -0.0136(12) -0.0147(14)
C70 0.0483(12) 0.0438(13) 0.0310(10) -0.0120(9) -0.0107(9) -0.0101(9)
C71 0.162(4) 0.076(2) 0.0295(13) -0.0100(13) -0.0142(18) -0.050(2)
C72 0.081(2) 0.0495(16) 0.0550(15) -0.0260(12) -0.0280(14) -0.0017(13)
C81 0.0341(10) 0.0524(14) 0.0363(11) -0.0049(9) -0.0145(8) -0.0216(9)
C82 0.0504(14) 0.0666(17) 0.0511(14) -0.0197(12) -0.0134(11) -0.0309(12)
C83 0.0750(19) 0.0649(19) 0.0651(17) -0.0187(14) -0.0200(15) -0.0410(15)
C84 0.0728(19) 0.074(2) 0.0523(15) -0.0016(13) -0.0213(13) -0.0512(16)
C85 0.0437(13) 0.080(2) 0.0388(12) -0.0050(12) -0.0115(10) -0.0347(13)
C86 0.0307(10) 0.0581(14) 0.0396(11) -0.0060(10) -0.0159(9) -0.0158(9)
C87 0.076(2) 0.086(2) 0.0678(19) -0.0429(17) 0.0036(15) -0.0430(18)
C88 0.077(3) 0.182(5) 0.114(4) -0.100(4) -0.012(2) -0.007(3)
C89 0.108(3) 0.151(4) 0.064(2) -0.049(3) -0.017(2) -0.028(3)
C90 0.0405(12) 0.0574(15) 0.0428(13) -0.0083(11) -0.0109(10) -0.0048(10)
C91 0.0438(13) 0.0563(16) 0.0493(14) -0.0206(11) -0.0028(10) -0.0137(11)
C92 0.0392(15) 0.108(3) 0.088(2) -0.036(2) -0.0118(15) 0.0010(16)
C101 0.0257(9) 0.0279(10) 0.0272(8) -0.0123(7) -0.0040(7) -0.0084(7)
C102 0.0320(10) 0.0384(12) 0.0464(12) -0.0266(9) -0.0009(9) -0.0050(8)
C103 0.0290(10) 0.0388(12) 0.0381(10) -0.0221(9) 0.0000(8) -0.0054(8)
C104 0.0229(8) 0.0300(10) 0.0303(9) -0.0150(7) 0.0007(7) -0.0106(7)
C105 0.0432(13) 0.0547(16) 0.088(2) -0.0502(15) 0.0028(13) -0.0073(11)
C106 0.0319(11) 0.0561(15) 0.0555(14) -0.0336(12) 0.0089(10) -0.0096(10)
C111 0.0309(10) 0.0292(10) 0.0454(11) -0.0213(9) -0.0030(8) -0.0080(7)
C112 0.0406(11) 0.0372(12) 0.0452(12) -0.0218(9) -0.0028(9) -0.0097(9)
C113 0.0580(15) 0.0457(15) 0.0543(15) -0.0163(11) 0.0032(12) -0.0254(12)
C114 0.0489(14) 0.0618(18) 0.0800(19) -0.0322(15) -0.0017(13) -0.0314(12)
C115 0.0458(13) 0.0572(17) 0.0776(18) -0.0320(14) -0.0192(13) -0.0173(11)
C116 0.0420(12) 0.0362(12) 0.0536(13) -0.0217(10) -0.0126(10) -0.0085(9)
C117 0.0566(15) 0.0530(15) 0.0467(13) -0.0210(11) -0.0135(11) -0.0089(11)
C118 0.092(3) 0.092(3) 0.071(2) -0.049(2) -0.0320(19) 0.009(2)
C119 0.168(5) 0.078(3) 0.170(5) -0.062(3) -0.126(4) 0.039(3)
C120 0.0652(17) 0.0466(15) 0.0584(15) -0.0150(12) -0.0270(13) -0.0117(12)
C121 0.108(3) 0.0537(19) 0.084(2) -0.0214(16) -0.047(2) 0.0071(18)
C122 0.113(3) 0.070(2) 0.0599(19) -0.0249(16) -0.0285(19) -0.0089(19)
C131 0.0249(9) 0.0362(11) 0.0342(10) -0.0195(8) 0.0053(7) -0.0114(7)
C132 0.0256(9) 0.0529(14) 0.0468(12) -0.0310(10) 0.0020(8) -0.0114(9)
C133 0.0430(13) 0.076(2) 0.0662(17) -0.0454(15) 0.0050(12) -0.0292(12)
C134 0.0725(19) 0.0612(19) 0.0639(17) -0.0329(15) 0.0151(14) -0.0433(15)
C135 0.0644(16) 0.0397(14) 0.0450(13) -0.0162(10) 0.0132(11) -0.0227(11)
C136 0.0352(10) 0.0385(12) 0.0316(10) -0.0151(8) 0.0098(8) -0.0119(8)
C137 0.0362(12) 0.0595(16) 0.0578(14) -0.0331(12) -0.0178(10) 0.0022(10)
C138 0.081(2) 0.083(2) 0.0465(16) -0.0174(15) -0.0162(15) 0.0207(18)
C139 0.0510(19) 0.121(3) 0.129(4) -0.055(3) -0.048(2) 0.0097(19)
C140 0.0405(12) 0.0509(14) 0.0307(10) -0.0078(9) 0.0015(9) -0.0082(10)
C141 0.0518(15) 0.0607(17) 0.0422(14) 0.0014(12) 0.0041(11) -0.0003(12)
C142 0.0581(16) 0.0713(19) 0.0397(13) -0.0216(12) -0.0110(11) -0.0071(13)

loop_
_atom_type_symbol
_atom_type_description
_atom_type_scat_dispersion_real
_atom_type_scat_dispersion_imag
_atom_type_scat_source
C C 0.0181 0.0091 'International Tables Vol C Tables 4.2.6.8 and 6.1.1.4'
H H 0.0000 0.0000 'International Tables Vol C Tables 4.2.6.8 and 6.1.1.4'
N N 0.0311 0.0180 'International Tables Vol C Tables 4.2.6.8 and 6.1.1.4'
P P 0.2955 0.4335 'International Tables Vol C Tables 4.2.6.8 and 6.1.1.4'
In In 0.0822 5.0449 'International Tables Vol C Tables 4.2.6.8 and 6.1.1.4'

loop_
_geom_angle_atom_site_label_1
_geom_angle_atom_site_label_2
_geom_angle_atom_site_label_3
_geom_angle
_geom_angle_site_symmetry_1
_geom_angle_site_symmetry_3
_geom_angle_publ_flag
C4 In1 P1 113.60(6) . . ?
C4 In1 In3 147.91(5) . 2_666 ?
P1 In1 In3 97.112(11) . 2_666 ?
C54 In2 P1 145.42(5) . . ?
C54 In2 P4 110.21(5) . . ?
P1 In2 P4 100.889(15) . . ?
P4 In3 P3 115.865(15) . 2_666 ?
P4 In3 In1 146.842(12) . 2_666 ?
P3 In3 In1 97.158(11) 2_666 2_666 ?
P2 P1 In2 101.88(2) . . ?
P2 P1 In1 91.243(19) . . ?
In2 P1 In1 89.271(14) . . ?
C104 P2 P1 104.23(7) . . ?
C104 P2 P3 98.69(6) . . ?
P1 P2 P3 113.87(2) . . ?
P4 P3 P2 102.21(2) . . ?
P4 P3 In3 73.145(18) . 2_666 ?
P2 P3 In3 102.26(2) . 2_666 ?
P3 P4 In2 108.19(2) . . ?
P3 P4 In3 107.68(2) . . ?
In2 P4 In3 124.157(19) . . ?
P3 P4 In3 59.321(16) . 2_666 ?
In2 P4 In3 82.269(14) . 2_666 ?
In3 P4 In3 80.913(13) . 2_666 ?
C1 N1 C2 110.71(17) . . ?
C1 N1 C11 123.56(17) . . ?
C2 N1 C11 125.29(17) . . ?
C1 N2 C3 111.33(16) . . ?
C1 N2 C31 124.02(15) . . ?
C3 N2 C31 123.86(16) . . ?
C51 N3 C52 110.81(17) . . ?
C51 N3 C61 123.58(16) . . ?
C52 N3 C61 125.15(17) . . ?
C51 N4 C53 111.00(17) . . ?
C51 N4 C81 123.62(17) . . ?
C53 N4 C81 125.21(17) . . ?
C101 N5 C102 110.98(16) . . ?
C101 N5 C111 123.61(16) . . ?
C102 N5 C111 125.37(16) . . ?
C101 N6 C103 110.18(16) . . ?
C101 N6 C131 127.26(15) . . ?
C103 N6 C131 122.56(15) . . ?
C4 C1 N2 129.99(17) . . ?
C4 C1 N1 126.40(18) . . ?
N2 C1 N1 103.58(16) . . ?
C3 C2 N1 107.16(18) . . ?
C3 C2 C5 130.6(2) . . ?
N1 C2 C5 122.2(2) . . ?
C2 C3 N2 107.19(18) . . ?
C2 C3 C6 130.5(2) . . ?
N2 C3 C6 122.3(2) . . ?
C1 C4 In1 135.06(15) . . ?
C12 C11 C16 123.2(2) . . ?
C12 C11 N1 118.0(2) . . ?
C16 C11 N1 118.7(2) . . ?
C11 C12 C13 116.8(3) . . ?
C11 C12 C17 121.9(2) . . ?
C13 C12 C17 121.3(3) . . ?
C14 C13 C12 120.4(3) . . ?
C15 C14 C13 121.9(3) . . ?
C14 C15 C16 120.6(3) . . ?
C15 C16 C11 117.1(3) . . ?
C15 C16 C20 120.8(3) . . ?
C11 C16 C20 122.1(2) . . ?
C12 C17 C18 111.2(3) . . ?
C12 C17 C19 114.0(3) . . ?
C18 C17 C19 110.3(3) . . ?
C16 C20 C22 113.5(2) . . ?
C16 C20 C21 113.6(3) . . ?
C22 C20 C21 108.8(3) . . ?
C32 C31 C36 123.54(18) . . ?
C32 C31 N2 118.43(18) . . ?
C36 C31 N2 118.03(18) . . ?
C31 C32 C33 116.5(2) . . ?
C31 C32 C37 121.33(18) . . ?
C33 C32 C37 122.2(2) . . ?
C34 C33 C32 121.0(2) . . ?
C33 C34 C35 121.0(2) . . ?
C34 C35 C36 120.3(2) . . ?
C35 C36 C31 117.6(2) . . ?
C35 C36 C40 120.9(2) . . ?
C31 C36 C40 121.47(19) . . ?
C32 C37 C39 111.4(2) . . ?
C32 C37 C38 113.2(2) . . ?
C39 C37 C38 109.9(2) . . ?
C41 C40 C42 111.1(2) . . ?
C41 C40 C36 110.6(2) . . ?
C42 C40 C36 112.4(2) . . ?
C54 C51 N3 130.26(17) . . ?
C54 C51 N4 126.22(19) . . ?
N3 C51 N4 103.51(16) . . ?
C53 C52 N3 107.48(19) . . ?
C53 C52 C55 131.2(2) . . ?
N3 C52 C55 121.3(2) . . ?
C52 C53 N4 107.18(18) . . ?
C52 C53 C56 131.3(2) . . ?
N4 C53 C56 121.4(2) . . ?
C51 C54 In2 135.36(15) . . ?
C62 C61 C66 122.82(19) . . ?
C62 C61 N3 119.05(18) . . ?
C66 C61 N3 118.10(17) . . ?
C63 C62 C61 117.3(2) . . ?
C63 C62 C67 120.3(2) . . ?
C61 C62 C67 122.34(19) . . ?
C64 C63 C62 121.2(2) . . ?
C65 C64 C63 120.5(2) . . ?
C64 C65 C66 120.8(2) . . ?
C65 C66 C61 117.21(19) . . ?
C65 C66 C70 121.5(2) . . ?
C61 C66 C70 121.25(19) . . ?
C69 C67 C62 113.1(2) . . ?
C69 C67 C68 109.8(2) . . ?
C62 C67 C68 110.5(2) . . ?
C66 C70 C72 111.51(18) . . ?
C66 C70 C71 112.3(2) . . ?
C72 C70 C71 110.3(2) . . ?
C82 C81 C86 122.4(2) . . ?
C82 C81 N4 119.1(2) . . ?
C86 C81 N4 118.5(2) . . ?
C81 C82 C83 117.6(3) . . ?
C81 C82 C87 121.7(2) . . ?
C83 C82 C87 120.7(3) . . ?
C84 C83 C82 120.9(3) . . ?
C85 C84 C83 120.6(2) . . ?
C84 C85 C86 121.3(3) . . ?
C85 C86 C81 117.2(2) . . ?
C85 C86 C90 121.4(2) . . ?
C81 C86 C90 121.3(2) . . ?
C88 C87 C82 112.9(3) . . ?
C88 C87 C89 110.2(3) . . ?
C82 C87 C89 111.0(3) . . ?
C86 C90 C91 111.5(2) . . ?
C86 C90 C92 113.0(3) . . ?
C91 C90 C92 109.0(2) . . ?
C104 C101 N5 124.52(17) . . ?
C104 C101 N6 131.65(17) . . ?
N5 C101 N6 103.83(15) . . ?
C103 C102 N5 107.42(17) . . ?
C103 C102 C105 131.2(2) . . ?
N5 C102 C105 121.3(2) . . ?
C102 C103 N6 107.57(17) . . ?
C102 C103 C106 130.89(19) . . ?
N6 C103 C106 121.50(19) . . ?
C101 C104 P2 127.89(14) . . ?
C116 C111 C112 122.9(2) . . ?
C116 C111 N5 118.2(2) . . ?
C112 C111 N5 118.89(19) . . ?
C113 C112 C111 117.1(2) . . ?
C113 C112 C117 121.4(2) . . ?
C111 C112 C117 121.4(2) . . ?
C114 C113 C112 121.0(3) . . ?
C113 C114 C115 120.8(2) . . ?
C114 C115 C116 120.7(2) . . ?
C111 C116 C115 117.5(2) . . ?
C111 C116 C120 121.4(2) . . ?
C115 C116 C120 121.1(2) . . ?
C118 C117 C119 111.1(3) . . ?
C118 C117 C112 112.6(2) . . ?
C119 C117 C112 112.1(2) . . ?
C121 C120 C116 112.2(3) . . ?
C121 C120 C122 110.9(3) . . ?
C116 C120 C122 111.6(2) . . ?
C132 C131 C136 123.0(2) . . ?
C132 C131 N6 117.78(19) . . ?
C136 C131 N6 119.09(18) . . ?
C133 C132 C131 117.4(2) . . ?
C133 C132 C137 120.8(2) . . ?
C131 C132 C137 121.8(2) . . ?
C134 C133 C132 120.9(3) . . ?
C133 C134 C135 120.7(2) . . ?
C134 C135 C136 121.4(3) . . ?
C135 C136 C131 116.6(2) . . ?
C135 C136 C140 121.8(2) . . ?
C131 C136 C140 121.6(2) . . ?
C138 C137 C132 110.5(2) . . ?
C138 C137 C139 110.9(3) . . ?
C132 C137 C139 112.7(3) . . ?
C136 C140 C141 113.6(2) . . ?
C136 C140 C142 111.8(2) . . ?
C141 C140 C142 109.0(2) . . ?

loop_
_geom_bond_atom_site_label_1
_geom_bond_atom_site_label_2
_geom_bond_distance
_geom_bond_site_symmetry_2
_geom_bond_publ_flag
In1 C4 2.1065(19) . ?
In1 P1 2.5623(5) . ?
In1 In3 2.73726(16) 2_666 ?
In2 C54 2.1008(18) . ?
In2 P1 2.4936(4) . ?
In2 P4 2.5274(5) . ?
In3 P4 2.5389(4) . ?
In3 P3 2.5702(5) 2_666 ?
P1 P2 2.2346(6) . ?
P2 C104 1.7863(18) . ?
P2 P3 2.2374(6) . ?
P3 P4 2.2045(6) . ?
N1 C1 1.402(2) . ?
N1 C2 1.407(3) . ?
N1 C11 1.438(3) . ?
N2 C1 1.380(2) . ?
N2 C3 1.409(2) . ?
N2 C31 1.438(2) . ?
N3 C51 1.387(3) . ?
N3 C52 1.413(2) . ?
N3 C61 1.428(2) . ?
N4 C51 1.396(2) . ?
N4 C53 1.407(3) . ?
N4 C81 1.430(3) . ?
N5 C101 1.387(2) . ?
N5 C102 1.406(2) . ?
N5 C111 1.426(2) . ?
N6 C101 1.390(2) . ?
N6 C103 1.418(2) . ?
N6 C131 1.432(3) . ?
C1 C4 1.358(3) . ?
C2 C3 1.354(3) . ?
C2 C5 1.478(3) . ?
C3 C6 1.478(3) . ?
C11 C12 1.394(4) . ?
C11 C16 1.411(4) . ?
C12 C13 1.415(4) . ?
C12 C17 1.506(5) . ?
C13 C14 1.374(5) . ?
C14 C15 1.366(5) . ?
C15 C16 1.400(4) . ?
C16 C20 1.505(4) . ?
C17 C18 1.524(5) . ?
C17 C19 1.532(4) . ?
C20 C22 1.530(4) . ?
C20 C21 1.543(4) . ?
C31 C32 1.393(3) . ?
C31 C36 1.396(3) . ?
C32 C33 1.407(3) . ?
C32 C37 1.517(3) . ?
C33 C34 1.375(3) . ?
C34 C35 1.382(4) . ?
C35 C36 1.394(3) . ?
C36 C40 1.521(3) . ?
C37 C39 1.521(4) . ?
C37 C38 1.532(3) . ?
C40 C41 1.511(4) . ?
C40 C42 1.521(3) . ?
C51 C54 1.361(3) . ?
C52 C53 1.345(3) . ?
C52 C55 1.483(3) . ?
C53 C56 1.487(3) . ?
C61 C62 1.401(3) . ?
C61 C66 1.404(3) . ?
C62 C63 1.384(3) . ?
C62 C67 1.523(3) . ?
C63 C64 1.383(4) . ?
C64 C65 1.380(3) . ?
C65 C66 1.394(3) . ?
C66 C70 1.517(3) . ?
C67 C69 1.518(3) . ?
C67 C68 1.529(4) . ?
C70 C72 1.520(3) . ?
C70 C71 1.520(3) . ?
C81 C82 1.393(4) . ?
C81 C86 1.404(3) . ?
C82 C83 1.394(4) . ?
C82 C87 1.516(4) . ?
C83 C84 1.374(4) . ?
C84 C85 1.370(4) . ?
C85 C86 1.391(3) . ?
C86 C90 1.512(4) . ?
C87 C88 1.506(6) . ?
C87 C89 1.525(5) . ?
C90 C91 1.528(4) . ?
C90 C92 1.540(4) . ?
C101 C104 1.373(2) . ?
C102 C103 1.336(3) . ?
C102 C105 1.496(3) . ?
C103 C106 1.489(3) . ?
C111 C116 1.395(3) . ?
C111 C112 1.400(3) . ?
C112 C113 1.396(3) . ?
C112 C117 1.521(3) . ?
C113 C114 1.377(4) . ?
C114 C115 1.380(4) . ?
C115 C116 1.396(3) . ?
C116 C120 1.516(4) . ?
C117 C118 1.499(4) . ?
C117 C119 1.506(4) . ?
C120 C121 1.510(4) . ?
C120 C122 1.521(4) . ?
C131 C132 1.397(3) . ?
C131 C136 1.407(3) . ?
C132 C133 1.397(3) . ?
C132 C137 1.518(4) . ?
C133 C134 1.369(5) . ?
C134 C135 1.383(4) . ?
C135 C136 1.392(3) . ?
C136 C140 1.518(3) . ?
C137 C138 1.517(4) . ?
C137 C139 1.526(4) . ?
C140 C141 1.534(3) . ?
C140 C142 1.537(3) . ?

loop_
_geom_torsion_atom_site_label_1
_geom_torsion_atom_site_label_2
_geom_torsion_atom_site_label_3
_geom_torsion_atom_site_label_4
_geom_torsion
_geom_torsion_site_symmetry_1
_geom_torsion_site_symmetry_2
_geom_torsion_site_symmetry_3
_geom_torsion_site_symmetry_4
_geom_torsion_publ_flag
C54 In2 P1 P2 -146.52(11) . . . . ?
P4 In2 P1 P2 7.49(2) . . . . ?
C54 In2 P1 In1 122.36(11) . . . . ?
P4 In2 P1 In1 -83.631(15) . . . . ?
C4 In1 P1 P2 115.82(6) . . . . ?
In3 In1 P1 P2 -54.685(17) 2_666 . . . ?
C4 In1 P1 In2 -142.31(6) . . . . ?
In3 In1 P1 In2 47.186(12) 2_666 . . . ?
In2 P1 P2 C104 77.75(6) . . . . ?
In1 P1 P2 C104 167.26(6) . . . . ?
In2 P1 P2 P3 -28.67(3) . . . . ?
In1 P1 P2 P3 60.84(3) . . . . ?
C104 P2 P3 P4 -70.90(6) . . . . ?
P1 P2 P3 P4 38.95(3) . . . . ?
C104 P2 P3 In3 -146.03(6) . . . 2_666 ?
P1 P2 P3 In3 -36.18(3) . . . 2_666 ?
P2 P3 P4 In2 -30.37(3) . . . . ?
In3 P3 P4 In2 68.922(17) 2_666 . . . ?
P2 P3 P4 In3 -166.84(2) . . . . ?
In3 P3 P4 In3 -67.552(17) 2_666 . . . ?
P2 P3 P4 In3 -99.29(2) . . . 2_666 ?
C54 In2 P4 P3 179.15(6) . . . . ?
P1 In2 P4 P3 14.52(2) . . . . ?
C54 In2 P4 In3 -53.32(7) . . . . ?
P1 In2 P4 In3 142.05(2) . . . . ?
C54 In2 P4 In3 -126.77(6) . . . 2_666 ?
P1 In2 P4 In3 68.598(14) . . . 2_666 ?
P3 In3 P4 P3 100.58(2) 2_666 . . . ?
In1 In3 P4 P3 -85.01(3) 2_666 . . . ?
P3 In3 P4 In2 -27.17(3) 2_666 . . . ?
In1 In3 P4 In2 147.239(14) 2_666 . . . ?
P3 In3 P4 In3 46.975(16) 2_666 . . 2_666 ?
In1 In3 P4 In3 -138.614(16) 2_666 . . 2_666 ?
C3 N2 C1 C4 178.3(2) . . . . ?
C31 N2 C1 C4 -11.6(3) . . . . ?
C3 N2 C1 N1 0.3(2) . . . . ?
C31 N2 C1 N1 170.37(18) . . . . ?
C2 N1 C1 C4 -177.3(2) . . . . ?
C11 N1 C1 C4 9.9(4) . . . . ?
C2 N1 C1 N2 0.8(2) . . . . ?
C11 N1 C1 N2 -172.0(2) . . . . ?
C1 N1 C2 C3 -1.5(3) . . . . ?
C11 N1 C2 C3 171.1(2) . . . . ?
C1 N1 C2 C5 178.7(2) . . . . ?
C11 N1 C2 C5 -8.7(4) . . . . ?
N1 C2 C3 N2 1.6(3) . . . . ?
C5 C2 C3 N2 -178.7(3) . . . . ?
N1 C2 C3 C6 -177.2(2) . . . . ?
C5 C2 C3 C6 2.5(5) . . . . ?
C1 N2 C3 C2 -1.2(2) . . . . ?
C31 N2 C3 C2 -171.35(19) . . . . ?
C1 N2 C3 C6 177.8(2) . . . . ?
C31 N2 C3 C6 7.6(3) . . . . ?
N2 C1 C4 In1 8.2(4) . . . . ?
N1 C1 C4 In1 -174.28(17) . . . . ?
P1 In1 C4 C1 -154.0(2) . . . . ?
In3 In1 C4 C1 8.1(3) 2_666 . . . ?
C1 N1 C11 C12 -104.1(3) . . . . ?
C2 N1 C11 C12 84.2(3) . . . . ?
C1 N1 C11 C16 75.7(3) . . . . ?
C2 N1 C11 C16 -96.0(3) . . . . ?
C16 C11 C12 C13 0.3(4) . . . . ?
N1 C11 C12 C13 -179.9(2) . . . . ?
C16 C11 C12 C17 -177.7(2) . . . . ?
N1 C11 C12 C17 2.1(3) . . . . ?
C11 C12 C13 C14 -0.1(4) . . . . ?
C17 C12 C13 C14 178.0(3) . . . . ?
C12 C13 C14 C15 0.0(5) . . . . ?
C13 C14 C15 C16 -0.1(5) . . . . ?
C14 C15 C16 C11 0.4(4) . . . . ?
C14 C15 C16 C20 -178.9(3) . . . . ?
C12 C11 C16 C15 -0.5(4) . . . . ?
N1 C11 C16 C15 179.7(2) . . . . ?
C12 C11 C16 C20 178.8(2) . . . . ?
N1 C11 C16 C20 -1.0(3) . . . . ?
C11 C12 C17 C18 98.6(3) . . . . ?
C13 C12 C17 C18 -79.3(4) . . . . ?
C11 C12 C17 C19 -136.0(3) . . . . ?
C13 C12 C17 C19 46.1(4) . . . . ?
C15 C16 C20 C22 -107.7(3) . . . . ?
C11 C16 C20 C22 73.1(3) . . . . ?
C15 C16 C20 C21 17.3(4) . . . . ?
C11 C16 C20 C21 -161.9(2) . . . . ?
C1 N2 C31 C32 89.1(2) . . . . ?
C3 N2 C31 C32 -102.0(2) . . . . ?
C1 N2 C31 C36 -91.3(2) . . . . ?
C3 N2 C31 C36 77.6(2) . . . . ?
C36 C31 C32 C33 -2.9(3) . . . . ?
N2 C31 C32 C33 176.69(17) . . . . ?
C36 C31 C32 C37 175.41(19) . . . . ?
N2 C31 C32 C37 -5.0(3) . . . . ?
C31 C32 C33 C34 0.4(3) . . . . ?
C37 C32 C33 C34 -177.9(2) . . . . ?
C32 C33 C34 C35 1.9(3) . . . . ?
C33 C34 C35 C36 -1.7(3) . . . . ?
C34 C35 C36 C31 -0.7(3) . . . . ?
C34 C35 C36 C40 176.8(2) . . . . ?
C32 C31 C36 C35 3.1(3) . . . . ?
N2 C31 C36 C35 -176.53(17) . . . . ?
C32 C31 C36 C40 -174.37(19) . . . . ?
N2 C31 C36 C40 6.0(3) . . . . ?
C31 C32 C37 C39 81.3(3) . . . . ?
C33 C32 C37 C39 -100.4(3) . . . . ?
C31 C32 C37 C38 -154.3(2) . . . . ?
C33 C32 C37 C38 24.0(3) . . . . ?
C35 C36 C40 C41 -66.8(3) . . . . ?
C31 C36 C40 C41 110.6(3) . . . . ?
C35 C36 C40 C42 58.1(3) . . . . ?
C31 C36 C40 C42 -124.5(2) . . . . ?
C52 N3 C51 C54 -177.8(2) . . . . ?
C61 N3 C51 C54 -5.2(3) . . . . ?
C52 N3 C51 N4 1.5(2) . . . . ?
C61 N3 C51 N4 174.08(18) . . . . ?
C53 N4 C51 C54 178.3(2) . . . . ?
C81 N4 C51 C54 2.8(4) . . . . ?
C53 N4 C51 N3 -1.1(2) . . . . ?
C81 N4 C51 N3 -176.5(2) . . . . ?
C51 N3 C52 C53 -1.5(3) . . . . ?
C61 N3 C52 C53 -173.9(2) . . . . ?
C51 N3 C52 C55 177.3(2) . . . . ?
C61 N3 C52 C55 4.9(3) . . . . ?
N3 C52 C53 N4 0.8(3) . . . . ?
C55 C52 C53 N4 -177.9(3) . . . . ?
N3 C52 C53 C56 -176.7(3) . . . . ?
C55 C52 C53 C56 4.7(5) . . . . ?
C51 N4 C53 C52 0.2(3) . . . . ?
C81 N4 C53 C52 175.6(2) . . . . ?
C51 N4 C53 C56 177.9(2) . . . . ?
C81 N4 C53 C56 -6.7(4) . . . . ?
N3 C51 C54 In2 -4.6(4) . . . . ?
N4 C51 C54 In2 176.18(17) . . . . ?
P1 In2 C54 C51 -38.5(3) . . . . ?
P4 In2 C54 C51 168.8(2) . . . . ?
C51 N3 C61 C62 -79.5(3) . . . . ?
C52 N3 C61 C62 92.0(2) . . . . ?
C51 N3 C61 C66 102.4(2) . . . . ?
C52 N3 C61 C66 -86.2(3) . . . . ?
C66 C61 C62 C63 -1.5(3) . . . . ?
N3 C61 C62 C63 -179.52(18) . . . . ?
C66 C61 C62 C67 176.80(19) . . . . ?
N3 C61 C62 C67 -1.3(3) . . . . ?
C61 C62 C63 C64 1.5(3) . . . . ?
C67 C62 C63 C64 -176.8(2) . . . . ?
C62 C63 C64 C65 -0.9(3) . . . . ?
C63 C64 C65 C66 0.2(3) . . . . ?
C64 C65 C66 C61 -0.1(3) . . . . ?
C64 C65 C66 C70 178.7(2) . . . . ?
C62 C61 C66 C65 0.8(3) . . . . ?
N3 C61 C66 C65 178.87(17) . . . . ?
C62 C61 C66 C70 -178.08(19) . . . . ?
N3 C61 C66 C70 0.0(3) . . . . ?
C63 C62 C67 C69 -59.8(3) . . . . ?
C61 C62 C67 C69 122.0(2) . . . . ?
C63 C62 C67 C68 63.8(3) . . . . ?
C61 C62 C67 C68 -114.5(3) . . . . ?
C65 C66 C70 C72 90.8(3) . . . . ?
C61 C66 C70 C72 -90.3(3) . . . . ?
C65 C66 C70 C71 -33.6(3) . . . . ?
C61 C66 C70 C71 145.2(3) . . . . ?
C51 N4 C81 C82 -82.4(3) . . . . ?
C53 N4 C81 C82 102.8(3) . . . . ?
C51 N4 C81 C86 98.1(3) . . . . ?
C53 N4 C81 C86 -76.7(3) . . . . ?
C86 C81 C82 C83 0.5(3) . . . . ?
N4 C81 C82 C83 -179.0(2) . . . . ?
C86 C81 C82 C87 179.9(2) . . . . ?
N4 C81 C82 C87 0.4(3) . . . . ?
C81 C82 C83 C84 0.7(4) . . . . ?
C87 C82 C83 C84 -178.7(3) . . . . ?
C82 C83 C84 C85 -0.9(4) . . . . ?
C83 C84 C85 C86 -0.3(4) . . . . ?
C84 C85 C86 C81 1.4(3) . . . . ?
C84 C85 C86 C90 -176.4(2) . . . . ?
C82 C81 C86 C85 -1.5(3) . . . . ?
N4 C81 C86 C85 177.94(19) . . . . ?
C82 C81 C86 C90 176.2(2) . . . . ?
N4 C81 C86 C90 -4.3(3) . . . . ?
C81 C82 C87 C88 126.2(3) . . . . ?
C83 C82 C87 C88 -54.4(4) . . . . ?
C81 C82 C87 C89 -109.4(3) . . . . ?
C83 C82 C87 C89 70.0(4) . . . . ?
C85 C86 C90 C91 91.1(3) . . . . ?
C81 C86 C90 C91 -86.6(3) . . . . ?
C85 C86 C90 C92 -32.2(3) . . . . ?
C81 C86 C90 C92 150.1(2) . . . . ?
C102 N5 C101 C104 -179.42(19) . . . . ?
C111 N5 C101 C104 2.8(3) . . . . ?
C102 N5 C101 N6 1.0(2) . . . . ?
C111 N5 C101 N6 -176.80(19) . . . . ?
C103 N6 C101 C104 178.9(2) . . . . ?
C131 N6 C101 C104 -0.8(3) . . . . ?
C103 N6 C101 N5 -1.6(2) . . . . ?
C131 N6 C101 N5 178.74(18) . . . . ?
C101 N5 C102 C103 0.0(3) . . . . ?
C111 N5 C102 C103 177.8(2) . . . . ?
C101 N5 C102 C105 -179.2(2) . . . . ?
C111 N5 C102 C105 -1.4(4) . . . . ?
N5 C102 C103 N6 -1.0(3) . . . . ?
C105 C102 C103 N6 178.1(3) . . . . ?
N5 C102 C103 C106 -178.4(2) . . . . ?
C105 C102 C103 C106 0.7(5) . . . . ?
C101 N6 C103 C102 1.7(2) . . . . ?
C131 N6 C103 C102 -178.66(19) . . . . ?
C101 N6 C103 C106 179.4(2) . . . . ?
C131 N6 C103 C106 -1.0(3) . . . . ?
N5 C101 C104 P2 171.16(15) . . . . ?
N6 C101 C104 P2 -9.4(3) . . . . ?
P1 P2 C104 C101 113.15(18) . . . . ?
P3 P2 C104 C101 -129.39(18) . . . . ?
C101 N5 C111 C116 86.9(2) . . . . ?
C102 N5 C111 C116 -90.6(3) . . . . ?
C101 N5 C111 C112 -93.3(2) . . . . ?
C102 N5 C111 C112 89.2(3) . . . . ?
C116 C111 C112 C113 -0.1(3) . . . . ?
N5 C111 C112 C113 -179.88(19) . . . . ?
C116 C111 C112 C117 -179.2(2) . . . . ?
N5 C111 C112 C117 1.0(3) . . . . ?
C111 C112 C113 C114 -0.6(4) . . . . ?
C117 C112 C113 C114 178.5(2) . . . . ?
C112 C113 C114 C115 0.8(4) . . . . ?
C113 C114 C115 C116 -0.3(4) . . . . ?
C112 C111 C116 C115 0.6(3) . . . . ?
N5 C111 C116 C115 -179.6(2) . . . . ?
C112 C111 C116 C120 -179.1(2) . . . . ?
N5 C111 C116 C120 0.6(3) . . . . ?
C114 C115 C116 C111 -0.4(4) . . . . ?
C114 C115 C116 C120 179.3(3) . . . . ?
C113 C112 C117 C118 -70.5(3) . . . . ?
C111 C112 C117 C118 108.5(3) . . . . ?
C113 C112 C117 C119 55.5(4) . . . . ?
C111 C112 C117 C119 -125.4(3) . . . . ?
C111 C116 C120 C121 -114.9(3) . . . . ?
C115 C116 C120 C121 65.4(3) . . . . ?
C111 C116 C120 C122 119.9(3) . . . . ?
C115 C116 C120 C122 -59.8(4) . . . . ?
C101 N6 C131 C132 104.9(2) . . . . ?
C103 N6 C131 C132 -74.7(2) . . . . ?
C101 N6 C131 C136 -78.4(2) . . . . ?
C103 N6 C131 C136 102.0(2) . . . . ?
C136 C131 C132 C133 -0.2(3) . . . . ?
N6 C131 C132 C133 176.39(18) . . . . ?
C136 C131 C132 C137 176.58(19) . . . . ?
N6 C131 C132 C137 -6.9(3) . . . . ?
C131 C132 C133 C134 1.8(3) . . . . ?
C137 C132 C133 C134 -174.9(2) . . . . ?
C132 C133 C134 C135 -1.3(4) . . . . ?
C133 C134 C135 C136 -1.0(4) . . . . ?
C134 C135 C136 C131 2.5(3) . . . . ?
C134 C135 C136 C140 -178.0(2) . . . . ?
C132 C131 C136 C135 -2.0(3) . . . . ?
N6 C131 C136 C135 -178.49(18) . . . . ?
C132 C131 C136 C140 178.53(18) . . . . ?
N6 C131 C136 C140 2.0(3) . . . . ?
C133 C132 C137 C138 82.0(3) . . . . ?
C131 C132 C137 C138 -94.6(3) . . . . ?
C133 C132 C137 C139 -42.6(3) . . . . ?
C131 C132 C137 C139 140.8(3) . . . . ?
C135 C136 C140 C141 -16.7(3) . . . . ?
C131 C136 C140 C141 162.75(19) . . . . ?
C135 C136 C140 C142 107.2(3) . . . . ?
C131 C136 C140 C142 -73.3(3) . . . . ?
